data_4327977
loop_
_publ_author_name
'Linda Tjioe'
'Tanmaya Joshi'
'Craig M. Forsyth'
'Boujemaa Moubaraki'
'Keith S. Murray'
'Jo\"el Brugger'
'Bim Graham'
'Leone Spiccia'

_publ_contact_author_address
;Monash University
School of Chemistry
Wellington Rd
Clayton
Victoria, Australia, 3800
;
_publ_contact_author_email leone.spiccia@monash.edu
_publ_contact_author_fax +610399054597
_publ_contact_author_name 'Leone Spiccia'
_publ_contact_author_phone +610399054526
_publ_section_title
;
 Phosphodiester Cleavage Properties of Copper(II) Complexes of
 1,4,7-Triazacyclononane Ligands Bearing Single Alkyl Guanidine Pendants
;
_journal_name_full 'Inorganic Chemistry'
_journal_page_first 939
_journal_page_last 953
_journal_paper_doi 10.1021/ic2019814
_journal_volume 51
_journal_year 2012
_chemical_formula_moiety '2(C10 H25 Cl2 Cu N6), C H4 O, 2(Cl)'
_chemical_formula_sum 'C21 H54 Cl6 Cu2 N12 O'
_chemical_formula_weight 830.54
_chemical_name_common (1-(3-Guanidinopropyl)-1,4,7-triazacyclononane)copper(II)perchlorate
_chemical_name_systematic
; 
 ? 
;
_space_group_IT_number 14
_symmetry_cell_setting monoclinic
_symmetry_space_group_name_Hall '-P 2ybc'
_symmetry_space_group_name_H-M 'P 1 21/c 1'
_atom_sites_solution_hydrogens geom
_atom_sites_solution_primary direct
_atom_sites_solution_secondary difmap
_audit_creation_method SHELXL-97
_cell_angle_alpha 90.00
_cell_angle_beta 92.504(2)
_cell_angle_gamma 90.00
_cell_formula_units_Z 4
_cell_length_a 11.7286(9)
_cell_length_b 23.2621(19)
_cell_length_c 13.0701(11)
_cell_measurement_temperature 123(2)
_cell_volume 3562.5(5)
_computing_cell_refinement 'Bruker Apex2 v2.0'
_computing_data_collection 'Bruker Apex2 v2.0'
_computing_data_reduction 'Bruker Apex2 v2.0'
_computing_molecular_graphics X-Seed
_computing_publication_material CIFTAB
_computing_structure_refinement 'SHELXL-97 (Sheldrick, 1997)'
_computing_structure_solution 'SHELXS-97 (Sheldrick, 1990)'
_diffrn_ambient_temperature 123(2)
_diffrn_measured_fraction_theta_full 0.999
_diffrn_measured_fraction_theta_max 0.999
_diffrn_measurement_device_type 'Bruker X8 Apex CCD'
_diffrn_measurement_method 'phi and omega scans'
_diffrn_radiation_monochromator graphite
_diffrn_radiation_source 'fine-focus sealed tube'
_diffrn_radiation_type MoK\a
_diffrn_radiation_wavelength 0.71073
_diffrn_reflns_av_R_equivalents 0.0367
_diffrn_reflns_av_sigmaI/netI 0.0386
_diffrn_reflns_limit_h_max 14
_diffrn_reflns_limit_h_min -15
_diffrn_reflns_limit_k_max 30
_diffrn_reflns_limit_k_min -30
_diffrn_reflns_limit_l_max 16
_diffrn_reflns_limit_l_min -16
_diffrn_reflns_number 30638
_diffrn_reflns_theta_full 27.50
_diffrn_reflns_theta_max 27.50
_diffrn_reflns_theta_min 1.74
_exptl_absorpt_coefficient_mu 1.681
_exptl_absorpt_correction_T_max 0.9207
_exptl_absorpt_correction_T_min 0.7518
_exptl_absorpt_correction_type multi-scan
_exptl_absorpt_process_details SADABS
_exptl_crystal_colour blue
_exptl_crystal_density_diffrn 1.549
_exptl_crystal_description block
_exptl_crystal_F_000 1728
_exptl_crystal_size_max 0.18
_exptl_crystal_size_mid 0.15
_exptl_crystal_size_min 0.05
_refine_diff_density_max 0.439
_refine_diff_density_min -0.356
_refine_diff_density_rms 0.072
_refine_ls_extinction_method none
_refine_ls_goodness_of_fit_ref 1.048
_refine_ls_hydrogen_treatment mixed
_refine_ls_matrix_type full
_refine_ls_number_parameters 437
_refine_ls_number_reflns 8182
_refine_ls_number_restraints 3
_refine_ls_restrained_S_all 1.048
_refine_ls_R_factor_all 0.0421
_refine_ls_R_factor_gt 0.0294
_refine_ls_shift/su_max 0.009
_refine_ls_shift/su_mean 0.001
_refine_ls_structure_factor_coef Fsqd
_refine_ls_weighting_details 'calc w=1/[\s^2^(Fo^2^)+(0.0285P)^2^+0.9251P] where P=(Fo^2^+2Fc^2^)/3'
_refine_ls_weighting_scheme calc
_refine_ls_wR_factor_gt 0.0639
_refine_ls_wR_factor_ref 0.0689
_reflns_number_gt 6577
_reflns_number_total 8182
_reflns_threshold_expression >2sigma(I)
_cod_data_source_file ic2019814_si_001_3.cif
_cod_data_source_block C2
_cod_database_code 4327977

loop_
_symmetry_equiv_pos_as_xyz
'x, y, z'
'-x, y+1/2, -z+1/2'
'-x, -y, -z'
'x, -y-1/2, z-1/2'

loop_
_atom_site_label
_atom_site_type_symbol
_atom_site_fract_x
_atom_site_fract_y
_atom_site_fract_z
_atom_site_U_iso_or_equiv
_atom_site_adp_type
_atom_site_occupancy
_atom_site_symmetry_multiplicity
_atom_site_calc_flag
_atom_site_refinement_flags
Cu1 Cu -0.26894(2) 0.267328(10) 1.072438(17) 0.01361(6) Uani 1 1 d .
Cl1 Cl -0.27287(5) 0.20207(2) 0.94260(4) 0.02351(12) Uani 1 1 d .
O1 O 0.30284(14) 0.50534(7) 0.64219(14) 0.0345(4) Uani 1 1 d .
H1O H 0.2364 0.5158 0.6241 0.041 Uiso 1 1 calc R
N1 N -0.30353(15) 0.31435(8) 1.19727(13) 0.0153(4) Uani 1 1 d .
C1 C -0.47712(18) 0.33564(10) 1.09337(15) 0.0211(5) Uani 1 1 d .
H1A H -0.5592 0.3258 1.0860 0.025 Uiso 1 1 calc R
H1B H -0.4692 0.3777 1.0853 0.025 Uiso 1 1 calc R
Cu2 Cu 0.21897(2) 0.230067(10) 0.947524(17) 0.01312(6) Uani 1 1 d .
Cl2 Cl -0.12186(4) 0.22276(2) 1.16265(4) 0.02164(12) Uani 1 1 d .
N2 N -0.41349(15) 0.30548(8) 1.01293(13) 0.0172(4) Uani 1 1 d .
C2 C -0.42992(17) 0.31759(9) 1.19868(15) 0.0203(5) Uani 1 1 d .
H2A H -0.4525 0.3459 1.2506 0.024 Uiso 1 1 calc R
H2B H -0.4613 0.2796 1.2169 0.024 Uiso 1 1 calc R
Cl3 Cl 0.19954(4) 0.29232(2) 1.08159(3) 0.01918(11) Uani 1 1 d .
N3 N -0.18825(13) 0.35069(7) 1.02033(11) 0.0135(3) Uani 1 1 d .
C3 C -0.24761(17) 0.37166(9) 1.19636(14) 0.0172(4) Uani 1 1 d .
H3A H -0.2159 0.3805 1.2660 0.021 Uiso 1 1 calc R
H3B H -0.3055 0.4013 1.1778 0.021 Uiso 1 1 calc R
Cl4 Cl 0.35313(4) 0.28317(2) 0.86805(4) 0.02049(12) Uani 1 1 d .
N4 N 0.14972(16) 0.42277(8) 0.83183(14) 0.0200(4) Uani 1 1 d .
C4 C -0.15173(17) 0.37454(9) 1.12084(14) 0.0168(4) Uani 1 1 d .
H4A H -0.1281 0.4151 1.1124 0.020 Uiso 1 1 calc R
H4B H -0.0849 0.3527 1.1488 0.020 Uiso 1 1 calc R
Cl5 Cl 1.04216(5) -0.00872(2) 1.15481(4) 0.02808(13) Uani 1 1 d .
N5 N 0.29965(18) 0.48503(9) 0.86099(18) 0.0274(5) Uani 1 1 d D
C5 C -0.28123(17) 0.38376(9) 0.96764(15) 0.0181(4) Uani 1 1 d .
H5A H -0.2507 0.4049 0.9090 0.022 Uiso 1 1 calc R
H5B H -0.3118 0.4123 1.0155 0.022 Uiso 1 1 calc R
Cl6 Cl 0.43338(5) 0.48263(2) 1.14068(4) 0.02765(13) Uani 1 1 d .
N6 N 0.26413(19) 0.41549(9) 0.97990(16) 0.0258(4) Uani 1 1 d .
C6 C -0.37689(18) 0.34391(9) 0.92934(15) 0.0207(5) Uani 1 1 d .
H6A H -0.4427 0.3671 0.9034 0.025 Uiso 1 1 calc R
H6B H -0.3502 0.3203 0.8720 0.025 Uiso 1 1 calc R
N7 N 0.07314(15) 0.18810(7) 0.98260(13) 0.0163(4) Uani 1 1 d .
C7 C -0.09121(17) 0.34007(9) 0.95464(14) 0.0158(4) Uani 1 1 d .
H7A H -0.1213 0.3239 0.8888 0.019 Uiso 1 1 calc R
H7B H -0.0415 0.3105 0.9880 0.019 Uiso 1 1 calc R
N8 N 0.21225(15) 0.17648(8) 0.82576(13) 0.0178(4) Uani 1 1 d .
C8 C -0.01776(18) 0.39237(9) 0.93154(15) 0.0190(5) Uani 1 1 d .
H8A H -0.0666 0.4234 0.9017 0.023 Uiso 1 1 calc R
H8B H 0.0196 0.4069 0.9958 0.023 Uiso 1 1 calc R
N9 N 0.30506(14) 0.15356(7) 1.02520(12) 0.0148(4) Uani 1 1 d .
C9 C 0.07302(17) 0.37594(9) 0.85638(15) 0.0188(4) Uani 1 1 d .
H9A H 0.1189 0.3437 0.8858 0.023 Uiso 1 1 calc R
H9B H 0.0344 0.3621 0.7922 0.023 Uiso 1 1 calc R
N10 N 0.65381(15) 0.07888(8) 1.20478(13) 0.0205(4) Uani 1 1 d .
C10 C 0.23775(17) 0.44015(9) 0.89072(16) 0.0190(4) Uani 1 1 d .
N11 N 0.82090(18) 0.08026(9) 1.11513(17) 0.0306(5) Uani 1 1 d D
C11 C 0.21748(17) 0.13876(9) 1.09983(14) 0.0173(4) Uani 1 1 d .
H11A H 0.2193 0.1677 1.1555 0.021 Uiso 1 1 calc R
H11B H 0.2356 0.1008 1.1307 0.021 Uiso 1 1 calc R
N12 N 0.78901(18) 0.00893(8) 1.23221(16) 0.0269(5) Uani 1 1 d D
C12 C 0.09847(17) 0.13700(9) 1.04858(15) 0.0185(5) Uani 1 1 d .
H12A H 0.0909 0.1018 1.0063 0.022 Uiso 1 1 calc R
H12B H 0.0414 0.1348 1.1021 0.022 Uiso 1 1 calc R
C13 C 0.01635(18) 0.17363(10) 0.88206(15) 0.0222(5) Uani 1 1 d .
H13A H -0.0136 0.2090 0.8485 0.027 Uiso 1 1 calc R
H13B H -0.0485 0.1473 0.8921 0.027 Uiso 1 1 calc R
C14 C 0.10248(18) 0.14508(10) 0.81517(15) 0.0224(5) Uani 1 1 d .
H14A H 0.1137 0.1045 0.8363 0.027 Uiso 1 1 calc R
H14B H 0.0739 0.1456 0.7428 0.027 Uiso 1 1 calc R
C15 C 0.31368(18) 0.13869(9) 0.83891(15) 0.0208(5) Uani 1 1 d .
H15A H 0.3839 0.1617 0.8321 0.025 Uiso 1 1 calc R
H15B H 0.3114 0.1090 0.7847 0.025 Uiso 1 1 calc R
C16 C 0.31629(18) 0.10991(9) 0.94352(15) 0.0193(5) Uani 1 1 d .
H16A H 0.2530 0.0819 0.9462 0.023 Uiso 1 1 calc R
H16B H 0.3890 0.0888 0.9548 0.023 Uiso 1 1 calc R
C17 C 0.41581(17) 0.16800(9) 1.07633(15) 0.0191(4) Uani 1 1 d .
H17A H 0.4052 0.2021 1.1203 0.023 Uiso 1 1 calc R
H17B H 0.4694 0.1790 1.0232 0.023 Uiso 1 1 calc R
C18 C 0.47126(17) 0.12021(9) 1.14231(16) 0.0215(5) Uani 1 1 d .
H18A H 0.4397 0.1210 1.2113 0.026 Uiso 1 1 calc R
H18B H 0.4529 0.0824 1.1110 0.026 Uiso 1 1 calc R
C19 C 0.59951(17) 0.12764(9) 1.15189(15) 0.0202(5) Uani 1 1 d .
H19A H 0.6300 0.1313 1.0828 0.024 Uiso 1 1 calc R
H19B H 0.6179 0.1634 1.1902 0.024 Uiso 1 1 calc R
C20 C 0.75448(18) 0.05657(9) 1.18431(16) 0.0213(5) Uani 1 1 d .
C21 C 0.3829(2) 0.54141(10) 0.59588(18) 0.0321(6) Uani 1 1 d .
H21A H 0.3562 0.5813 0.5976 0.048 Uiso 1 1 calc R
H21B H 0.3910 0.5295 0.5246 0.048 Uiso 1 1 calc R
H21C H 0.4569 0.5384 0.6333 0.048 Uiso 1 1 calc R
H5AN H 0.3655(17) 0.4889(12) 0.892(2) 0.053(10) Uiso 1 1 d D
H6AN H 0.233(2) 0.3849(10) 0.9984(17) 0.022(6) Uiso 1 1 d .
H5BN H 0.290(2) 0.4935(11) 0.802(2) 0.034(8) Uiso 1 1 d .
H6BN H 0.313(2) 0.4283(10) 1.0173(18) 0.025(7) Uiso 1 1 d .
H1N H -0.2817(17) 0.2991(9) 1.2459(15) 0.006(5) Uiso 1 1 d .
H2N H -0.4534(19) 0.2811(9) 0.9857(16) 0.013(6) Uiso 1 1 d .
H4N H 0.127(2) 0.4425(10) 0.7878(18) 0.025(7) Uiso 1 1 d .
H7N H 0.0359(19) 0.2089(10) 1.0161(17) 0.021(6) Uiso 1 1 d .
H8N H 0.2203(19) 0.1935(10) 0.7781(17) 0.019(6) Uiso 1 1 d .
H10N H 0.614(2) 0.0597(10) 1.2479(17) 0.028(6) Uiso 1 1 d .
H11N H 0.887(2) 0.0617(11) 1.1059(19) 0.039(7) Uiso 1 1 d .
H12N H 0.7438(19) -0.0058(10) 1.2791(16) 0.032(7) Uiso 1 1 d D
H13N H 0.856(2) -0.0032(11) 1.2257(19) 0.040(8) Uiso 1 1 d .
H14N H 0.803(2) 0.1145(8) 1.098(2) 0.058(10) Uiso 1 1 d D

loop_
_atom_site_aniso_label
_atom_site_aniso_U_11
_atom_site_aniso_U_22
_atom_site_aniso_U_33
_atom_site_aniso_U_23
_atom_site_aniso_U_13
_atom_site_aniso_U_12
Cu1 0.01419(13) 0.01457(14) 0.01211(11) -0.00087(9) 0.00110(9) -0.00015(10)
Cl1 0.0331(3) 0.0221(3) 0.0156(2) -0.0054(2) 0.0046(2) -0.0031(2)
O1 0.0226(9) 0.0314(10) 0.0498(11) 0.0087(8) 0.0054(8) -0.0008(8)
N1 0.0165(9) 0.0176(10) 0.0119(8) 0.0012(7) 0.0004(7) 0.0015(7)
C1 0.0114(11) 0.0235(12) 0.0282(11) -0.0009(9) -0.0004(8) 0.0009(9)
Cu2 0.01289(13) 0.01481(13) 0.01161(11) 0.00038(9) -0.00027(9) -0.00060(10)
Cl2 0.0213(3) 0.0240(3) 0.0195(2) 0.0000(2) -0.0006(2) 0.0078(2)
N2 0.0149(9) 0.0183(10) 0.0179(9) -0.0009(7) -0.0028(7) -0.0042(8)
C2 0.0150(11) 0.0243(12) 0.0219(10) -0.0022(9) 0.0061(8) 0.0002(9)
Cl3 0.0254(3) 0.0184(3) 0.0138(2) -0.00179(19) 0.00073(19) -0.0007(2)
N3 0.0116(8) 0.0157(9) 0.0131(8) 0.0005(6) -0.0011(6) -0.0014(7)
C3 0.0181(11) 0.0168(11) 0.0168(9) -0.0031(8) 0.0013(8) 0.0000(9)
Cl4 0.0186(3) 0.0245(3) 0.0183(2) 0.0008(2) 0.00097(19) -0.0069(2)
N4 0.0181(10) 0.0231(11) 0.0188(9) 0.0060(8) 0.0015(7) -0.0041(8)
C4 0.0157(11) 0.0188(11) 0.0156(9) -0.0004(8) -0.0012(8) -0.0026(9)
Cl5 0.0205(3) 0.0262(3) 0.0375(3) -0.0038(2) 0.0003(2) -0.0004(2)
N5 0.0235(12) 0.0223(11) 0.0365(13) 0.0027(9) 0.0022(10) -0.0052(9)
C5 0.0157(11) 0.0186(11) 0.0200(10) 0.0048(8) -0.0021(8) -0.0005(9)
Cl6 0.0225(3) 0.0298(3) 0.0307(3) -0.0111(2) 0.0014(2) -0.0037(2)
N6 0.0278(12) 0.0192(11) 0.0295(11) 0.0008(9) -0.0100(9) -0.0061(9)
C6 0.0186(11) 0.0244(12) 0.0184(10) 0.0053(9) -0.0053(8) -0.0011(9)
N7 0.0131(9) 0.0172(10) 0.0187(8) -0.0005(7) 0.0021(7) 0.0024(7)
C7 0.0138(10) 0.0178(11) 0.0160(9) 0.0012(8) 0.0010(8) -0.0014(8)
N8 0.0203(10) 0.0215(10) 0.0115(8) 0.0007(7) 0.0000(7) -0.0048(8)
C8 0.0174(11) 0.0197(12) 0.0201(10) 0.0018(8) 0.0038(8) -0.0017(9)
N9 0.0118(9) 0.0175(9) 0.0152(8) 0.0010(7) -0.0001(6) 0.0011(7)
C9 0.0169(11) 0.0230(12) 0.0164(10) 0.0009(8) 0.0010(8) -0.0048(9)
N10 0.0166(10) 0.0234(11) 0.0215(9) 0.0050(8) 0.0003(7) 0.0033(8)
C10 0.0151(11) 0.0156(11) 0.0267(11) -0.0024(9) 0.0049(8) 0.0003(9)
N11 0.0194(11) 0.0229(12) 0.0502(13) 0.0095(10) 0.0097(9) 0.0059(9)
C11 0.0161(11) 0.0204(12) 0.0157(9) 0.0041(8) 0.0018(8) 0.0009(9)
N12 0.0199(11) 0.0229(11) 0.0380(11) 0.0065(9) 0.0037(9) 0.0058(9)
C12 0.0182(11) 0.0177(11) 0.0201(10) 0.0027(8) 0.0059(8) 0.0003(9)
C13 0.0144(11) 0.0270(13) 0.0250(11) 0.0018(9) -0.0037(8) -0.0038(9)
C14 0.0219(12) 0.0274(13) 0.0177(10) -0.0024(9) -0.0034(8) -0.0083(10)
C15 0.0208(12) 0.0218(12) 0.0203(10) -0.0055(9) 0.0064(8) -0.0006(9)
C16 0.0154(11) 0.0186(11) 0.0241(11) -0.0025(9) 0.0027(8) 0.0027(9)
C17 0.0159(11) 0.0199(12) 0.0212(10) 0.0029(9) -0.0019(8) -0.0011(9)
C18 0.0175(11) 0.0223(12) 0.0242(11) 0.0072(9) -0.0039(8) -0.0014(9)
C19 0.0183(11) 0.0213(12) 0.0207(10) 0.0038(9) -0.0014(8) 0.0023(9)
C20 0.0176(11) 0.0194(12) 0.0266(11) -0.0020(9) -0.0030(8) 0.0002(9)
C21 0.0349(14) 0.0275(14) 0.0346(13) 0.0049(11) 0.0102(11) -0.0014(11)

loop_
_atom_type_symbol
_atom_type_description
_atom_type_scat_dispersion_real
_atom_type_scat_dispersion_imag
_atom_type_scat_source
C C 0.0033 0.0016 'International Tables Vol C Tables 4.2.6.8 and 6.1.1.4'
H H 0.0000 0.0000 'International Tables Vol C Tables 4.2.6.8 and 6.1.1.4'
N N 0.0061 0.0033 'International Tables Vol C Tables 4.2.6.8 and 6.1.1.4'
O O 0.0106 0.0060 'International Tables Vol C Tables 4.2.6.8 and 6.1.1.4'
Cl Cl 0.1484 0.1585 'International Tables Vol C Tables 4.2.6.8 and 6.1.1.4'
Cu Cu 0.3201 1.2651 'International Tables Vol C Tables 4.2.6.8 and 6.1.1.4'

loop_
_geom_angle_atom_site_label_1
_geom_angle_atom_site_label_2
_geom_angle_atom_site_label_3
_geom_angle
N1 Cu1 N2 83.07(7)
N1 Cu1 N3 83.17(6)
N2 Cu1 N3 82.22(7)
N1 Cu1 Cl1 164.83(5)
N2 Cu1 Cl1 90.94(5)
N3 Cu1 Cl1 109.90(4)
N1 Cu1 Cl2 90.15(6)
N2 Cu1 Cl2 170.92(5)
N3 Cu1 Cl2 103.05(4)
Cl1 Cu1 Cl2 94.13(2)
C2 N1 C3 113.31(16)
C2 N1 Cu1 105.86(13)
C3 N1 Cu1 112.02(11)
N2 C1 C2 109.56(17)
N8 Cu2 N7 82.96(7)
N8 Cu2 N9 82.50(7)
N7 Cu2 N9 83.39(6)
N8 Cu2 Cl4 88.82(5)
N7 Cu2 Cl4 164.14(5)
N9 Cu2 Cl4 109.04(4)
N8 Cu2 Cl3 171.96(5)
N7 Cu2 Cl3 91.04(5)
N9 Cu2 Cl3 102.19(4)
Cl4 Cu2 Cl3 95.70(2)
C6 N2 C1 113.83(17)
C6 N2 Cu1 106.25(12)
C1 N2 Cu1 111.68(13)
N1 C2 C1 109.09(15)
C4 N3 C7 112.35(15)
C4 N3 C5 113.52(15)
C7 N3 C5 112.81(14)
C4 N3 Cu1 99.37(11)
C7 N3 Cu1 111.89(12)
C5 N3 Cu1 105.94(11)
N1 C3 C4 112.44(16)
C10 N4 C9 125.00(19)
N3 C4 C3 111.45(16)
N3 C5 C6 110.72(17)
N2 C6 C5 110.86(16)
C13 N7 C12 113.66(17)
C13 N7 Cu2 104.94(11)
C12 N7 Cu2 111.34(12)
N3 C7 C8 115.93(16)
C14 N8 C15 114.08(17)
C14 N8 Cu2 112.43(12)
C15 N8 Cu2 105.72(13)
C9 C8 C7 110.02(16)
C17 N9 C16 112.23(15)
C17 N9 C11 112.07(15)
C16 N9 C11 113.53(16)
C17 N9 Cu2 113.02(12)
C16 N9 Cu2 105.49(12)
C11 N9 Cu2 99.71(11)
N4 C9 C8 114.12(17)
C20 N10 C19 125.56(17)
N6 C10 N4 121.7(2)
N6 C10 N5 119.0(2)
N4 C10 N5 119.2(2)
N9 C11 C12 111.34(15)
N7 C12 C11 112.88(16)
N7 C13 C14 108.95(17)
N8 C14 C13 109.16(17)
N8 C15 C16 110.46(15)
N9 C16 C15 110.28(17)
N9 C17 C18 115.69(17)
C19 C18 C17 111.05(17)
N10 C19 C18 111.21(17)
N12 C20 N10 119.14(19)
N12 C20 N11 119.2(2)
N10 C20 N11 121.6(2)

loop_
_geom_bond_atom_site_label_1
_geom_bond_atom_site_label_2
_geom_bond_distance
Cu1 N1 2.0201(16)
Cu1 N2 2.0375(18)
Cu1 N3 2.2751(16)
Cu1 Cl1 2.2758(5)
Cu1 Cl2 2.2941(6)
O1 C21 1.415(3)
N1 C2 1.485(3)
N1 C3 1.486(3)
C1 N2 1.491(2)
C1 C2 1.520(3)
Cu2 N8 2.0203(17)
Cu2 N7 2.0389(17)
Cu2 N9 2.2646(17)
Cu2 Cl4 2.2855(5)
Cu2 Cl3 2.2922(5)
N2 C6 1.489(2)
N3 C4 1.472(2)
N3 C7 1.476(2)
N3 C5 1.480(3)
C3 C4 1.530(2)
N4 C10 1.324(3)
N4 C9 1.457(3)
N5 C10 1.339(3)
C5 C6 1.523(3)
N6 C10 1.324(3)
N7 C13 1.486(3)
N7 C12 1.491(3)
C7 C8 1.528(3)
N8 C14 1.482(3)
N8 C15 1.483(3)
C8 C9 1.528(2)
N9 C17 1.473(3)
N9 C16 1.483(2)
N9 C11 1.487(2)
N10 C20 1.328(3)
N10 C19 1.460(3)
N11 C20 1.338(3)
C11 C12 1.522(3)
N12 C20 1.327(3)
C13 C14 1.517(3)
C15 C16 1.521(3)
C17 C18 1.534(3)
C18 C19 1.514(3)

loop_
_geom_hbond_atom_site_label_D
_geom_hbond_atom_site_label_H
_geom_hbond_atom_site_label_A
_geom_hbond_distance_DH
_geom_hbond_distance_HA
_geom_hbond_distance_DA
_geom_hbond_angle_DHA
_geom_hbond_site_symmetry_A
N5 H5BN O1 0.80(3) 2.12(3) 2.900(3) 166(3) .
N5 H5AN Cl6 0.860(17) 2.50(2) 3.221(2) 141(2) 3_667
N6 H6AN Cl3 0.84(2) 2.45(2) 3.262(2) 162(2) .
N6 H6BN Cl6 0.80(3) 2.45(3) 3.230(2) 168(2) .
O1 H1O Cl5 0.84 2.34 3.0700(17) 146.2 4_465
N4 H4N Cl5 0.77(2) 2.50(2) 3.269(2) 175(2) 4_465
N12 H13N Cl5 0.84(3) 2.41(3) 3.205(2) 157(2) .
N10 H10N Cl6 0.87(2) 2.39(2) 3.2122(19) 158(2) 2_647
N12 H12N Cl6 0.896(16) 2.384(18) 3.212(2) 154(2) 2_647
N1 H1N Cl1 0.76(2) 2.57(2) 3.2336(18) 146.8(19) 4_566
N8 H8N Cl3 0.75(2) 2.59(2) 3.2699(18) 152(2) 4_565
N11 H11N Cl5 0.90(3) 2.51(3) 3.342(2) 154(2) .
